data_7135207
loop_
_publ_author_name
'Rezazgui, David'
'Schulz, Ji&#x159;&#xed;'
'&#x160;t&#x11b;pni&#x10d;ka, Petr'

_publ_section_title
;
 Practical synthesis of ferrocenyldiarylstibines and bismuthines.
;
_journal_issue 94
_journal_name_full 'Chemical communications (Cambridge, England)'
_journal_page_first 18705
_journal_page_last 18708
_journal_paper_doi 10.1039/d5cc05762k
_journal_volume 61
_journal_year 2025
_chemical_formula_moiety 'C36 H28 Bi Fe O2 P W0.50'
_chemical_formula_sum 'C36 H28 Bi Fe O2 P W0.5'
_chemical_formula_weight 880.31
_space_group_crystal_system triclinic
_space_group_IT_number 2
_space_group_name_Hall '-P 1'
_space_group_name_H-M_alt 'P -1'
_atom_sites_solution_hydrogens geom
_atom_sites_solution_primary 'Intrinsic Phasing'
_audit_creation_method
;FinalCif 2024.9-1 by Daniel Kratzert, Freiburg 2025, 
https://dkratzert.de/finalcif.html
;
_audit_update_record
;
2025-09-25 deposited with the CCDC.	2025-10-23 downloaded from the CCDC.
;
_cell_angle_alpha 98.928(2)
_cell_angle_beta 97.552(2)
_cell_angle_gamma 92.666(2)
_cell_formula_units_Z 2
_cell_length_a 9.1002(4)
_cell_length_b 10.1731(5)
_cell_length_c 16.7783(8)
_cell_measurement_reflns_used 9923
_cell_measurement_temperature 100(2)
_cell_measurement_theta_max 36.9269
_cell_measurement_theta_min 2.4806
_cell_measurement_wavelength 0.71073
_cell_volume 1517.60(12)
_computing_cell_refinement 'SAINT V8.41 (Bruker AXS LLC)'
_computing_data_collection 'BIS 8.5.5.6/2024-10-24'
_computing_data_reduction 'SAINT V8.41 (Bruker AXS LLC)'
_computing_molecular_graphics 'shelXle (C.B. Huebschle, rev 1503)'
_computing_structure_refinement 'SHELXL-2019/2 (Sheldrick, 2019)'
_computing_structure_solution 'SHELXT 2018/2 (Sheldrick, 2018)'
_diffrn_ambient_temperature 100(2)
_diffrn_detector CPAD
_diffrn_detector_area_resol_mean 7.391
_diffrn_detector_type PhotonIII_C14
_diffrn_measured_fraction_theta_full 0.999
_diffrn_measured_fraction_theta_max 0.999
_diffrn_measurement_device 'KAPPA diffractometer'
_diffrn_measurement_device_type 'Bruker D8 QUEST'
_diffrn_measurement_method '\w and \f scans'
_diffrn_radiation_monochromator 'flat graphite'
_diffrn_radiation_type MoK\a
_diffrn_radiation_wavelength 0.71073
_diffrn_reflns_av_R_equivalents 0.0228
_diffrn_reflns_av_unetI/netI 0.0075
_diffrn_reflns_Laue_measured_fraction_full 0.999
_diffrn_reflns_Laue_measured_fraction_max 0.999
_diffrn_reflns_limit_h_max 10
_diffrn_reflns_limit_h_min -10
_diffrn_reflns_limit_k_max 12
_diffrn_reflns_limit_k_min -12
_diffrn_reflns_limit_l_max 19
_diffrn_reflns_limit_l_min -19
_diffrn_reflns_number 90325
_diffrn_reflns_point_group_measured_fraction_full 0.999
_diffrn_reflns_point_group_measured_fraction_max 0.999
_diffrn_reflns_theta_full 25.042
_diffrn_reflns_theta_max 25.042
_diffrn_reflns_theta_min 2.031
_diffrn_source 'microfocus sealed tube'
_diffrn_source_current 1.6
_diffrn_source_target Mo
_diffrn_source_type 'INCOATEC I\mS'
_diffrn_source_voltage 50.0
_exptl_absorpt_coefficient_mu 8.236
_exptl_absorpt_correction_T_max 0.528
_exptl_absorpt_correction_T_min 0.414
_exptl_absorpt_correction_type 'Numerical Mu Calculated'
_exptl_absorpt_process_details
;Krause, L., Herbst-Irmer, R., Sheldrick, G. M., Stalke, D. (2015).
"Comparison of silver and molybdenum microfocus X-ray sources for single-crystal
 structure determination"
J. Appl. Cryst. 48, 3-10.
doi:10.1107/S1600576714022985
;
_exptl_crystal_colour 'translucent pale yellow'
_exptl_crystal_density_diffrn 1.926
_exptl_crystal_description block
_exptl_crystal_F_000 842
_exptl_crystal_size_max 0.13
_exptl_crystal_size_mid 0.101
_exptl_crystal_size_min 0.089
_refine_diff_density_max 1.529
_refine_diff_density_min -3.336
_refine_diff_density_rms 0.144
_refine_ls_extinction_method none
_refine_ls_goodness_of_fit_ref 1.280
_refine_ls_hydrogen_treatment constr
_refine_ls_matrix_type full
_refine_ls_number_parameters 431
_refine_ls_number_reflns 5354
_refine_ls_number_restraints 72
_refine_ls_restrained_S_all 1.272
_refine_ls_R_factor_all 0.0359
_refine_ls_R_factor_gt 0.0358
_refine_ls_shift/su_max 0.001
_refine_ls_shift/su_mean 0.000
_refine_ls_structure_factor_coef Fsqd
_refine_ls_weighting_details 'w=1/[\s^2^(Fo^2^)+17.6518P] where P=(Fo^2^+2Fc^2^)/3'
_refine_ls_weighting_scheme calc
_refine_ls_wR_factor_gt 0.0831
_refine_ls_wR_factor_ref 0.0832
_reflns_Friedel_coverage 0.000
_reflns_number_gt 5339
_reflns_number_total 5354
_reflns_threshold_expression 'I > 2\s(I)'
_cod_data_source_file d5cc05762k3.cif
_cod_data_source_block 17
_cod_original_formula_sum 'C36 H28 Bi Fe O2 P W0.50'
_cod_database_code 7135207
_shelx_shelxl_version_number 2019/3
_shelx_space_group_comment
;
The symmetry employed for this shelxl refinement is uniquely defined
by the following loop, which should always be used as a source of
symmetry information in preference to the above space-group names.
They are only intended as comments.
;
_shelx_estimated_absorpt_t_min 0.414
_shelx_estimated_absorpt_t_max 0.528
_bruker_diffrn_measurement_temperature_device Cryostream
_computing_bruker_data_scaling 'SADABS-2016/2 - Bruker AXS area detector scaling and absorption correction'
_geom_details
; All esds (except the esd in the dihedral angle between two l.s. planes)
 are estimated using the full covariance matrix.  The cell esds are taken
 into account individually in the estimation of esds in distances, angles
 and torsion angles; correlations between esds in cell parameters are only
 used when they are defined by crystal symmetry.  An approximate (isotropic)
 treatment of cell esds is used for estimating esds involving l.s. planes.
;

loop_
_space_group_symop_operation_xyz
'x, y, z'
'-x, -y, -z'

loop_
_atom_site_label
_atom_site_type_symbol
_atom_site_fract_x
_atom_site_fract_y
_atom_site_fract_z
_atom_site_U_iso_or_equiv
_atom_site_adp_type
_atom_site_occupancy
_atom_site_site_symmetry_order
_atom_site_calc_flag
_atom_site_refinement_flags_posn
_atom_site_refinement_flags_adp
_atom_site_refinement_flags_occupancy
_atom_site_disorder_assembly
_atom_site_disorder_group
Bi1 Bi 0.33454(4) 0.78829(3) 0.41333(2) 0.03764(11) Uani 1 1 d . . . . .
W1 W 0.000000 0.500000 0.000000 0.01547(10) Uani 1 2 d S . P . .
Fe1 Fe 0.40204(11) 0.54608(10) 0.22738(6) 0.0221(2) Uani 1 1 d . . . . .
P1 P 0.18769(18) 0.67893(17) 0.07432(10) 0.0171(3) Uani 1 1 d . . . . .
O1 O -0.0867(5) 0.4105(5) 0.1617(3) 0.0274(11) Uani 1 1 d . . . . .
O2 O 0.2216(6) 0.2681(6) -0.0094(4) 0.0371(13) Uani 1 1 d . . . . .
C1 C 0.3317(8) 0.5843(8) 0.3404(4) 0.0263(16) Uani 1 1 d . . . . .
C2 C 0.4464(8) 0.4939(8) 0.3408(4) 0.0298(17) Uani 1 1 d . . . . .
H2 H 0.539138 0.507877 0.375297 0.036 Uiso 1 1 calc R U . . .
C3 C 0.3998(8) 0.3800(8) 0.2817(5) 0.0289(16) Uani 1 1 d . . . . .
H3 H 0.455884 0.304825 0.269497 0.035 Uiso 1 1 calc R U . . .
C4 C 0.2536(8) 0.3972(7) 0.2432(4) 0.0268(16) Uani 1 1 d . . . . .
H4 H 0.195212 0.335964 0.201175 0.032 Uiso 1 1 calc R U . . .
C5 C 0.2119(8) 0.5237(7) 0.2799(4) 0.0257(15) Uani 1 1 d . . . . .
H5 H 0.120095 0.561387 0.266368 0.031 Uiso 1 1 calc R U . . .
C6 C 0.3617(7) 0.6401(7) 0.1283(4) 0.0200(14) Uani 1 1 d . . . . .
C7 C 0.4593(7) 0.7229(7) 0.1929(4) 0.0224(14) Uani 1 1 d . . . . .
H7 H 0.440516 0.809270 0.218590 0.027 Uiso 1 1 calc R U . . .
C8 C 0.5883(8) 0.6542(8) 0.2118(4) 0.0280(16) Uani 1 1 d . . . . .
H8 H 0.669961 0.686309 0.252634 0.034 Uiso 1 1 calc R U . . .
C9 C 0.5744(8) 0.5294(8) 0.1592(5) 0.0283(16) Uani 1 1 d . . . . .
H9 H 0.645062 0.463493 0.158360 0.034 Uiso 1 1 calc R U . . .
C10 C 0.4349(7) 0.5207(7) 0.1079(4) 0.0237(15) Uani 1 1 d . . . . .
H10 H 0.396967 0.447475 0.066914 0.028 Uiso 1 1 calc R U . . .
C11A C 0.261(3) 0.694(3) 0.5250(15) 0.028(6) Uani 0.62(4) 1 d . U P A 1
C12A C 0.2814(19) 0.778(2) 0.6017(10) 0.026(4) Uani 0.62(4) 1 d . U P A 1
H12A H 0.327526 0.865380 0.608751 0.031 Uiso 0.62(4) 1 calc R U P A 1
C13A C 0.2299(19) 0.727(2) 0.6671(9) 0.028(4) Uani 0.62(4) 1 d . U P A 1
H13A H 0.238595 0.780343 0.719363 0.033 Uiso 0.62(4) 1 calc R U P A 1
C14A C 0.1659(16) 0.596(2) 0.6549(9) 0.031(4) Uani 0.62(4) 1 d . U P A 1
H14A H 0.129575 0.561569 0.698560 0.037 Uiso 0.62(4) 1 calc R U P A 1
C15A C 0.1555(19) 0.517(2) 0.5794(10) 0.031(4) Uani 0.62(4) 1 d . U P A 1
H15A H 0.114142 0.428043 0.571875 0.037 Uiso 0.62(4) 1 calc R U P A 1
C16A C 0.205(3) 0.567(2) 0.5146(15) 0.027(5) Uani 0.62(4) 1 d . U P A 1
H16A H 0.198179 0.511191 0.463011 0.032 Uiso 0.62(4) 1 calc R U P A 1
C11B C 0.275(4) 0.728(3) 0.520(2) 0.014(7) Uani 0.38(4) 1 d . U P A 2
C12B C 0.301(4) 0.824(4) 0.591(2) 0.039(9) Uani 0.38(4) 1 d . U P A 2
H12B H 0.347459 0.909635 0.592405 0.047 Uiso 0.38(4) 1 calc R U P A 2
C13B C 0.254(3) 0.785(4) 0.6574(19) 0.037(8) Uani 0.38(4) 1 d . U P A 2
H13B H 0.273542 0.845333 0.707229 0.044 Uiso 0.38(4) 1 calc R U P A 2
C14B C 0.180(3) 0.663(4) 0.6585(16) 0.028(7) Uani 0.38(4) 1 d . U P A 2
H14B H 0.152085 0.641563 0.707626 0.034 Uiso 0.38(4) 1 calc R U P A 2
C15B C 0.148(3) 0.573(4) 0.5857(19) 0.032(7) Uani 0.38(4) 1 d . U P A 2
H15B H 0.094172 0.490612 0.584171 0.038 Uiso 0.38(4) 1 calc R U P A 2
C16B C 0.196(4) 0.607(4) 0.515(2) 0.015(7) Uani 0.38(4) 1 d . U P A 2
H16B H 0.175078 0.548330 0.464127 0.018 Uiso 0.38(4) 1 calc R U P A 2
C17 C 0.5796(9) 0.7970(8) 0.4607(5) 0.0345(18) Uani 1 1 d . . . . .
C18 C 0.6799(12) 0.8576(11) 0.4198(5) 0.055(3) Uani 1 1 d . . . . .
H18 H 0.645215 0.890141 0.371161 0.066 Uiso 1 1 calc R U . . .
C19 C 0.8298(12) 0.8708(13) 0.4493(5) 0.069(4) Uani 1 1 d . . . . .
H19 H 0.897345 0.914150 0.421585 0.083 Uiso 1 1 calc R U . . .
C20 C 0.8813(10) 0.8216(12) 0.5185(5) 0.058(3) Uani 1 1 d . . . . .
H20 H 0.984393 0.830694 0.538630 0.070 Uiso 1 1 calc R U . . .
C21 C 0.7832(9) 0.7589(10) 0.5590(5) 0.040(2) Uani 1 1 d . . . . .
H21 H 0.819215 0.723021 0.606247 0.048 Uiso 1 1 calc R U . . .
C22 C 0.6315(8) 0.7480(8) 0.5307(5) 0.0318(17) Uani 1 1 d . . . . .
H22 H 0.563925 0.706849 0.559402 0.038 Uiso 1 1 calc R U . . .
C23 C 0.1254(7) 0.8062(7) 0.1512(4) 0.0203(14) Uani 1 1 d . . . . .
C24 C 0.2018(8) 0.9324(7) 0.1733(4) 0.0243(15) Uani 1 1 d . . . . .
H24 H 0.283436 0.954208 0.146701 0.029 Uiso 1 1 calc R U . . .
C25 C 0.1586(8) 1.0250(7) 0.2337(4) 0.0277(16) Uani 1 1 d . . . . .
H25 H 0.212231 1.109504 0.249262 0.033 Uiso 1 1 calc R U . . .
C26 C 0.0378(8) 0.9957(8) 0.2718(4) 0.0283(16) Uani 1 1 d . . . . .
H26 H 0.007950 1.060104 0.312841 0.034 Uiso 1 1 calc R U . . .
C27 C -0.0391(8) 0.8722(7) 0.2497(4) 0.0267(16) Uani 1 1 d . . . . .
H27 H -0.122156 0.851870 0.275616 0.032 Uiso 1 1 calc R U . . .
C28 C 0.0045(7) 0.7775(7) 0.1898(4) 0.0230(15) Uani 1 1 d . . . . .
H28 H -0.048664 0.692736 0.175182 0.028 Uiso 1 1 calc R U . . .
C29 C 0.2537(7) 0.7859(7) 0.0059(4) 0.0196(14) Uani 1 1 d . . . . .
C30 C 0.1556(8) 0.8682(7) -0.0306(4) 0.0246(15) Uani 1 1 d . . . . .
H30 H 0.057228 0.870979 -0.017581 0.030 Uiso 1 1 calc R U . . .
C31 C 0.1995(9) 0.9455(7) -0.0852(4) 0.0299(17) Uani 1 1 d . . . . .
H31 H 0.132710 1.002712 -0.108552 0.036 Uiso 1 1 calc R U . . .
C32 C 0.3423(10) 0.9388(8) -0.1057(5) 0.0350(19) Uani 1 1 d . . . . .
H32 H 0.373028 0.990717 -0.143781 0.042 Uiso 1 1 calc R U . . .
C33 C 0.4390(9) 0.8572(8) -0.0710(5) 0.0327(18) Uani 1 1 d . . . . .
H33 H 0.536317 0.853171 -0.085507 0.039 Uiso 1 1 calc R U . . .
C34 C 0.3970(8) 0.7806(7) -0.0152(4) 0.0257(15) Uani 1 1 d . . . . .
H34 H 0.465221 0.724910 0.008456 0.031 Uiso 1 1 calc R U . . .
C35 C -0.0542(7) 0.4451(7) 0.1043(4) 0.0201(14) Uani 1 1 d . . . . .
C36 C 0.1440(7) 0.3541(7) -0.0060(4) 0.0232(15) Uani 1 1 d . . . . .

loop_
_atom_site_aniso_label
_atom_site_aniso_U_11
_atom_site_aniso_U_22
_atom_site_aniso_U_33
_atom_site_aniso_U_23
_atom_site_aniso_U_13
_atom_site_aniso_U_12
Bi1 0.0420(2) 0.03316(18) 0.03097(18) 0.00290(13) -0.01577(13) -0.00154(13)
W1 0.01154(18) 0.02068(19) 0.01154(18) -0.00287(14) -0.00063(13) -0.00156(14)
Fe1 0.0170(5) 0.0277(5) 0.0186(5) 0.0031(4) -0.0057(4) -0.0043(4)
P1 0.0146(8) 0.0213(8) 0.0125(8) -0.0022(6) -0.0012(6) -0.0023(6)
O1 0.025(3) 0.041(3) 0.014(2) 0.002(2) 0.001(2) -0.005(2)
O2 0.023(3) 0.034(3) 0.047(3) -0.007(3) -0.007(2) 0.002(2)
C1 0.025(4) 0.036(4) 0.015(3) 0.003(3) -0.004(3) -0.006(3)
C2 0.024(4) 0.041(4) 0.023(4) 0.013(3) -0.009(3) -0.006(3)
C3 0.024(4) 0.032(4) 0.031(4) 0.010(3) -0.003(3) 0.000(3)
C4 0.022(4) 0.031(4) 0.026(4) 0.009(3) -0.003(3) -0.008(3)
C5 0.018(3) 0.035(4) 0.024(4) 0.009(3) -0.004(3) -0.006(3)
C6 0.019(3) 0.027(4) 0.013(3) 0.003(3) 0.002(3) -0.004(3)
C7 0.017(3) 0.027(4) 0.021(3) 0.004(3) -0.001(3) -0.008(3)
C8 0.019(4) 0.037(4) 0.024(4) 0.007(3) -0.006(3) -0.010(3)
C9 0.015(3) 0.037(4) 0.032(4) 0.006(3) -0.004(3) 0.000(3)
C10 0.015(3) 0.031(4) 0.022(4) 0.001(3) -0.002(3) -0.002(3)
C11A 0.029(8) 0.031(10) 0.024(7) 0.002(7) 0.007(6) 0.000(8)
C12A 0.025(6) 0.031(8) 0.018(7) -0.004(6) 0.000(5) 0.003(6)
C13A 0.034(7) 0.028(8) 0.019(6) 0.001(6) 0.002(5) -0.002(6)
C14A 0.027(6) 0.040(9) 0.023(6) 0.002(6) 0.003(5) -0.006(6)
C15A 0.032(7) 0.035(8) 0.026(6) 0.004(6) 0.008(5) 0.002(6)
C16A 0.028(7) 0.028(9) 0.024(7) 0.003(7) 0.004(5) 0.000(7)
C11B 0.016(10) 0.012(10) 0.013(9) 0.007(7) -0.006(7) -0.006(8)
C12B 0.035(11) 0.041(12) 0.040(12) 0.004(8) 0.004(8) 0.006(9)
C13B 0.033(10) 0.041(11) 0.035(11) 0.004(8) 0.001(7) 0.007(8)
C14B 0.032(10) 0.032(11) 0.022(9) 0.012(8) 0.004(7) -0.002(8)
C15B 0.024(9) 0.037(11) 0.034(11) 0.007(9) 0.003(7) 0.003(8)
C16B 0.020(9) 0.014(11) 0.011(9) 0.004(8) 0.000(6) 0.002(9)
C17 0.032(4) 0.041(5) 0.022(4) -0.001(3) -0.011(3) -0.014(4)
C18 0.068(7) 0.069(7) 0.019(4) 0.005(4) -0.005(4) -0.039(5)
C19 0.057(6) 0.116(10) 0.022(5) -0.010(5) 0.009(4) -0.056(7)
C20 0.030(5) 0.110(9) 0.025(5) -0.018(5) 0.009(4) -0.025(5)
C21 0.030(4) 0.063(6) 0.021(4) -0.006(4) 0.001(3) 0.000(4)
C22 0.023(4) 0.043(5) 0.027(4) 0.003(3) 0.000(3) -0.007(3)
C23 0.022(3) 0.026(4) 0.011(3) -0.003(3) 0.002(3) 0.002(3)
C24 0.034(4) 0.022(4) 0.016(3) -0.002(3) 0.010(3) -0.003(3)
C25 0.032(4) 0.026(4) 0.021(4) -0.004(3) 0.001(3) -0.008(3)
C26 0.031(4) 0.032(4) 0.019(4) -0.008(3) 0.007(3) 0.003(3)
C27 0.026(4) 0.033(4) 0.020(4) -0.004(3) 0.007(3) 0.000(3)
C28 0.016(3) 0.028(4) 0.022(3) 0.000(3) -0.003(3) -0.003(3)
C29 0.021(3) 0.022(3) 0.012(3) -0.003(3) -0.002(3) -0.005(3)
C30 0.022(4) 0.027(4) 0.021(4) -0.003(3) -0.001(3) -0.001(3)
C31 0.039(4) 0.026(4) 0.020(4) 0.001(3) -0.006(3) -0.002(3)
C32 0.047(5) 0.035(4) 0.022(4) 0.005(3) 0.005(3) -0.012(4)
C33 0.028(4) 0.042(5) 0.029(4) 0.005(3) 0.010(3) -0.007(3)
C34 0.022(4) 0.031(4) 0.022(4) -0.001(3) 0.002(3) -0.001(3)
C35 0.014(3) 0.024(3) 0.017(3) -0.005(3) -0.004(3) -0.001(3)
C36 0.017(3) 0.025(4) 0.023(4) -0.002(3) -0.005(3) -0.003(3)

loop_
_atom_type_symbol
_atom_type_description
_atom_type_scat_dispersion_real
_atom_type_scat_dispersion_imag
_atom_type_scat_source
C C 0.0033 0.0016 'International Tables Vol C Tables 4.2.6.8 and 6.1.1.4'
H H 0.0000 0.0000 'International Tables Vol C Tables 4.2.6.8 and 6.1.1.4'
Bi Bi -4.1077 10.2566 'International Tables Vol C Tables 4.2.6.8 and 6.1.1.4'
Fe Fe 0.3463 0.8444 'International Tables Vol C Tables 4.2.6.8 and 6.1.1.4'
O O 0.0106 0.0060 'International Tables Vol C Tables 4.2.6.8 and 6.1.1.4'
P P 0.1023 0.0942 'International Tables Vol C Tables 4.2.6.8 and 6.1.1.4'
W W -0.8490 6.8722 'International Tables Vol C Tables 4.2.6.8 and 6.1.1.4'

loop_
_geom_angle_atom_site_label_1
_geom_angle_atom_site_label_2
_geom_angle_atom_site_label_3
_geom_angle
_geom_angle_site_symmetry_1
_geom_angle_site_symmetry_3
_geom_angle_publ_flag
C11B Bi1 C1 97.1(9) . . ?
C11B Bi1 C17 92.2(10) . . ?
C1 Bi1 C17 94.2(3) . . ?
C1 Bi1 C11A 90.2(7) . . ?
C17 Bi1 C11A 93.9(7) . . ?
C36 W1 C36 180.0 . 2_565 ?
C36 W1 C35 91.3(3) . 2_565 ?
C36 W1 C35 88.7(3) 2_565 2_565 ?
C36 W1 C35 88.7(3) . . ?
C36 W1 C35 91.3(3) 2_565 . ?
C35 W1 C35 180.0(3) 2_565 . ?
C36 W1 P1 95.20(19) . . ?
C36 W1 P1 84.80(19) 2_565 . ?
C35 W1 P1 86.73(18) 2_565 . ?
C35 W1 P1 93.27(18) . . ?
C36 W1 P1 84.80(19) . 2_565 ?
C36 W1 P1 95.20(19) 2_565 2_565 ?
C35 W1 P1 93.27(18) 2_565 2_565 ?
C35 W1 P1 86.73(18) . 2_565 ?
P1 W1 P1 180.0 . 2_565 ?
C7 Fe1 C3 164.3(3) . . ?
C7 Fe1 C10 68.5(3) . . ?
C3 Fe1 C10 117.1(3) . . ?
C7 Fe1 C6 41.2(3) . . ?
C3 Fe1 C6 152.0(3) . . ?
C10 Fe1 C6 40.9(3) . . ?
C7 Fe1 C8 40.7(3) . . ?
C3 Fe1 C8 125.5(3) . . ?
C10 Fe1 C8 68.4(3) . . ?
C6 Fe1 C8 69.2(3) . . ?
C7 Fe1 C2 127.5(3) . . ?
C3 Fe1 C2 40.4(3) . . ?
C10 Fe1 C2 149.3(3) . . ?
C6 Fe1 C2 167.3(3) . . ?
C8 Fe1 C2 105.7(3) . . ?
C7 Fe1 C4 154.0(3) . . ?
C3 Fe1 C4 40.9(3) . . ?
C10 Fe1 C4 109.0(3) . . ?
C6 Fe1 C4 119.6(3) . . ?
C8 Fe1 C4 164.6(3) . . ?
C2 Fe1 C4 68.3(3) . . ?
C7 Fe1 C9 68.4(3) . . ?
C3 Fe1 C9 105.6(3) . . ?
C10 Fe1 C9 40.7(3) . . ?
C6 Fe1 C9 69.1(3) . . ?
C8 Fe1 C9 40.5(3) . . ?
C2 Fe1 C9 115.1(3) . . ?
C4 Fe1 C9 127.7(3) . . ?
C7 Fe1 C5 120.4(3) . . ?
C3 Fe1 C5 68.3(3) . . ?
C10 Fe1 C5 131.1(3) . . ?
C6 Fe1 C5 110.8(3) . . ?
C8 Fe1 C5 152.0(3) . . ?
C2 Fe1 C5 67.9(3) . . ?
C4 Fe1 C5 40.6(3) . . ?
C9 Fe1 C5 167.4(3) . . ?
C7 Fe1 C1 108.8(3) . . ?
C3 Fe1 C1 68.3(3) . . ?
C10 Fe1 C1 169.4(3) . . ?
C6 Fe1 C1 130.4(3) . . ?
C8 Fe1 C1 116.8(3) . . ?
C2 Fe1 C1 40.5(3) . . ?
C4 Fe1 C1 68.6(3) . . ?
C9 Fe1 C1 148.9(3) . . ?
C5 Fe1 C1 40.6(3) . . ?
C6 P1 C29 101.2(3) . . ?
C6 P1 C23 101.2(3) . . ?
C29 P1 C23 100.1(3) . . ?
C6 P1 W1 121.6(2) . . ?
C29 P1 W1 111.9(2) . . ?
C23 P1 W1 117.6(2) . . ?
C2 C1 C5 107.1(7) . . ?
C2 C1 Fe1 69.1(4) . . ?
C5 C1 Fe1 69.5(4) . . ?
C2 C1 Bi1 128.2(5) . . ?
C5 C1 Bi1 124.7(6) . . ?
Fe1 C1 Bi1 124.0(3) . . ?
C3 C2 C1 108.9(6) . . ?
C3 C2 Fe1 69.5(4) . . ?
C1 C2 Fe1 70.4(4) . . ?
C3 C2 H2 125.6 . . ?
C1 C2 H2 125.6 . . ?
Fe1 C2 H2 126.1 . . ?
C2 C3 C4 108.3(7) . . ?
C2 C3 Fe1 70.1(4) . . ?
C4 C3 Fe1 70.0(4) . . ?
C2 C3 H3 125.9 . . ?
C4 C3 H3 125.9 . . ?
Fe1 C3 H3 125.6 . . ?
C5 C4 C3 107.2(6) . . ?
C5 C4 Fe1 70.0(4) . . ?
C3 C4 Fe1 69.1(4) . . ?
C5 C4 H4 126.4 . . ?
C3 C4 H4 126.4 . . ?
Fe1 C4 H4 126.1 . . ?
C4 C5 C1 108.5(6) . . ?
C4 C5 Fe1 69.4(4) . . ?
C1 C5 Fe1 69.9(4) . . ?
C4 C5 H5 125.7 . . ?
C1 C5 H5 125.7 . . ?
Fe1 C5 H5 126.5 . . ?
C10 C6 C7 106.5(6) . . ?
C10 C6 P1 124.6(5) . . ?
C7 C6 P1 128.7(5) . . ?
C10 C6 Fe1 69.5(4) . . ?
C7 C6 Fe1 69.2(4) . . ?
P1 C6 Fe1 130.2(4) . . ?
C8 C7 C6 108.6(6) . . ?
C8 C7 Fe1 69.9(4) . . ?
C6 C7 Fe1 69.6(4) . . ?
C8 C7 H7 125.7 . . ?
C6 C7 H7 125.7 . . ?
Fe1 C7 H7 126.4 . . ?
C9 C8 C7 108.3(6) . . ?
C9 C8 Fe1 70.2(4) . . ?
C7 C8 Fe1 69.4(4) . . ?
C9 C8 H8 125.9 . . ?
C7 C8 H8 125.9 . . ?
Fe1 C8 H8 126.1 . . ?
C8 C9 C10 107.6(6) . . ?
C8 C9 Fe1 69.3(4) . . ?
C10 C9 Fe1 69.1(4) . . ?
C8 C9 H9 126.2 . . ?
C10 C9 H9 126.2 . . ?
Fe1 C9 H9 126.9 . . ?
C9 C10 C6 108.9(6) . . ?
C9 C10 Fe1 70.1(4) . . ?
C6 C10 Fe1 69.5(4) . . ?
C9 C10 H10 125.5 . . ?
C6 C10 H10 125.5 . . ?
Fe1 C10 H10 126.4 . . ?
C16A C11A C12A 122(2) . . ?
C16A C11A Bi1 121.1(18) . . ?
C12A C11A Bi1 116.5(16) . . ?
C13A C12A C11A 117.2(17) . . ?
C13A C12A H12A 121.4 . . ?
C11A C12A H12A 121.4 . . ?
C14A C13A C12A 119.7(14) . . ?
C14A C13A H13A 120.1 . . ?
C12A C13A H13A 120.1 . . ?
C15A C14A C13A 120.1(15) . . ?
C15A C14A H14A 120.0 . . ?
C13A C14A H14A 120.0 . . ?
C14A C15A C16A 120.8(17) . . ?
C14A C15A H15A 119.6 . . ?
C16A C15A H15A 119.6 . . ?
C11A C16A C15A 120(2) . . ?
C11A C16A H16A 120.2 . . ?
C15A C16A H16A 120.2 . . ?
C16B C11B C12B 124(4) . . ?
C16B C11B Bi1 119(3) . . ?
C12B C11B Bi1 116(2) . . ?
C13B C12B C11B 115(3) . . ?
C13B C12B H12B 122.5 . . ?
C11B C12B H12B 122.5 . . ?
C12B C13B C14B 125(3) . . ?
C12B C13B H13B 117.4 . . ?
C14B C13B H13B 117.4 . . ?
C13B C14B C15B 119(3) . . ?
C13B C14B H14B 120.7 . . ?
C15B C14B H14B 120.7 . . ?
C14B C15B C16B 119(3) . . ?
C14B C15B H15B 120.4 . . ?
C16B C15B H15B 120.4 . . ?
C11B C16B C15B 118(3) . . ?
C11B C16B H16B 120.9 . . ?
C15B C16B H16B 120.9 . . ?
C22 C17 C18 119.2(8) . . ?
C22 C17 Bi1 121.8(6) . . ?
C18 C17 Bi1 118.9(6) . . ?
C19 C18 C17 120.6(9) . . ?
C19 C18 H18 119.7 . . ?
C17 C18 H18 119.7 . . ?
C20 C19 C18 120.1(9) . . ?
C20 C19 H19 119.9 . . ?
C18 C19 H19 119.9 . . ?
C19 C20 C21 120.0(9) . . ?
C19 C20 H20 120.0 . . ?
C21 C20 H20 120.0 . . ?
C20 C21 C22 120.2(9) . . ?
C20 C21 H21 119.9 . . ?
C22 C21 H21 119.9 . . ?
C17 C22 C21 119.9(8) . . ?
C17 C22 H22 120.1 . . ?
C21 C22 H22 120.1 . . ?
C28 C23 C24 118.9(6) . . ?
C28 C23 P1 120.5(5) . . ?
C24 C23 P1 120.6(5) . . ?
C25 C24 C23 120.2(7) . . ?
C25 C24 H24 119.9 . . ?
C23 C24 H24 119.9 . . ?
C24 C25 C26 120.6(7) . . ?
C24 C25 H25 119.7 . . ?
C26 C25 H25 119.7 . . ?
C27 C26 C25 119.6(7) . . ?
C27 C26 H26 120.2 . . ?
C25 C26 H26 120.2 . . ?
C26 C27 C28 120.4(7) . . ?
C26 C27 H27 119.8 . . ?
C28 C27 H27 119.8 . . ?
C23 C28 C27 120.4(7) . . ?
C23 C28 H28 119.8 . . ?
C27 C28 H28 119.8 . . ?
C34 C29 C30 118.8(6) . . ?
C34 C29 P1 121.5(5) . . ?
C30 C29 P1 119.5(5) . . ?
C31 C30 C29 121.1(7) . . ?
C31 C30 H30 119.4 . . ?
C29 C30 H30 119.4 . . ?
C30 C31 C32 119.4(7) . . ?
C30 C31 H31 120.3 . . ?
C32 C31 H31 120.3 . . ?
C33 C32 C31 120.0(7) . . ?
C33 C32 H32 120.0 . . ?
C31 C32 H32 120.0 . . ?
C32 C33 C34 121.2(7) . . ?
C32 C33 H33 119.4 . . ?
C34 C33 H33 119.4 . . ?
C33 C34 C29 119.5(7) . . ?
C33 C34 H34 120.2 . . ?
C29 C34 H34 120.2 . . ?
O1 C35 W1 177.9(6) . . ?
O2 C36 W1 177.6(6) . . ?

loop_
_geom_bond_atom_site_label_1
_geom_bond_atom_site_label_2
_geom_bond_distance
_geom_bond_site_symmetry_2
_geom_bond_publ_flag
Bi1 C11B 2.11(4) . ?
Bi1 C1 2.236(8) . ?
Bi1 C17 2.260(8) . ?
Bi1 C11A 2.39(3) . ?
W1 C36 2.025(7) . ?
W1 C36 2.025(7) 2_565 ?
W1 C35 2.031(7) 2_565 ?
W1 C35 2.031(7) . ?
W1 P1 2.4964(16) . ?
W1 P1 2.4964(16) 2_565 ?
Fe1 C7 2.039(7) . ?
Fe1 C3 2.041(7) . ?
Fe1 C10 2.044(7) . ?
Fe1 C6 2.044(7) . ?
Fe1 C8 2.045(7) . ?
Fe1 C2 2.049(7) . ?
Fe1 C4 2.054(7) . ?
Fe1 C9 2.057(8) . ?
Fe1 C5 2.061(7) . ?
Fe1 C1 2.066(7) . ?
P1 C6 1.810(7) . ?
P1 C29 1.837(7) . ?
P1 C23 1.845(7) . ?
O1 C35 1.144(8) . ?
O2 C36 1.148(9) . ?
C1 C2 1.423(11) . ?
C1 C5 1.432(9) . ?
C2 C3 1.412(11) . ?
C2 H2 0.9500 . ?
C3 C4 1.431(10) . ?
C3 H3 0.9500 . ?
C4 C5 1.428(11) . ?
C4 H4 0.9500 . ?
C5 H5 0.9500 . ?
C6 C10 1.429(10) . ?
C6 C7 1.437(9) . ?
C7 C8 1.420(10) . ?
C7 H7 0.9500 . ?
C8 C9 1.420(11) . ?
C8 H8 0.9500 . ?
C9 C10 1.428(9) . ?
C9 H9 0.9500 . ?
C10 H10 0.9500 . ?
C11A C16A 1.35(3) . ?
C11A C12A 1.42(3) . ?
C12A C13A 1.41(2) . ?
C12A H12A 0.9500 . ?
C13A C14A 1.40(2) . ?
C13A H13A 0.9500 . ?
C14A C15A 1.38(2) . ?
C14A H14A 0.9500 . ?
C15A C16A 1.38(3) . ?
C15A H15A 0.9500 . ?
C16A H16A 0.9500 . ?
C11B C16B 1.38(4) . ?
C11B C12B 1.40(5) . ?
C12B C13B 1.35(4) . ?
C12B H12B 0.9500 . ?
C13B C14B 1.38(4) . ?
C13B H13B 0.9500 . ?
C14B C15B 1.39(4) . ?
C14B H14B 0.9500 . ?
C15B C16B 1.41(5) . ?
C15B H15B 0.9500 . ?
C16B H16B 0.9500 . ?
C17 C22 1.381(11) . ?
C17 C18 1.388(12) . ?
C18 C19 1.382(15) . ?
C18 H18 0.9500 . ?
C19 C20 1.369(16) . ?
C19 H19 0.9500 . ?
C20 C21 1.381(13) . ?
C20 H20 0.9500 . ?
C21 C22 1.393(11) . ?
C21 H21 0.9500 . ?
C22 H22 0.9500 . ?
C23 C28 1.390(10) . ?
C23 C24 1.403(10) . ?
C24 C25 1.384(10) . ?
C24 H24 0.9500 . ?
C25 C26 1.385(10) . ?
C25 H25 0.9500 . ?
C26 C27 1.382(10) . ?
C26 H26 0.9500 . ?
C27 C28 1.392(10) . ?
C27 H27 0.9500 . ?
C28 H28 0.9500 . ?
C29 C34 1.397(10) . ?
C29 C30 1.398(10) . ?
C30 C31 1.382(11) . ?
C30 H30 0.9500 . ?
C31 C32 1.389(12) . ?
C31 H31 0.9500 . ?
C32 C33 1.373(12) . ?
C32 H32 0.9500 . ?
C33 C34 1.386(11) . ?
C33 H33 0.9500 . ?
C34 H34 0.9500 . ?

loop_
_geom_torsion_atom_site_label_1
_geom_torsion_atom_site_label_2
_geom_torsion_atom_site_label_3
_geom_torsion_atom_site_label_4
_geom_torsion
_geom_torsion_site_symmetry_1
_geom_torsion_site_symmetry_2
_geom_torsion_site_symmetry_3
_geom_torsion_site_symmetry_4
_geom_torsion_publ_flag
C5 C1 C2 C3 0.4(8) . . . . ?
Fe1 C1 C2 C3 -59.0(5) . . . . ?
Bi1 C1 C2 C3 -176.5(5) . . . . ?
C5 C1 C2 Fe1 59.4(5) . . . . ?
Bi1 C1 C2 Fe1 -117.5(6) . . . . ?
C1 C2 C3 C4 -0.3(9) . . . . ?
Fe1 C2 C3 C4 -59.9(5) . . . . ?
C1 C2 C3 Fe1 59.6(5) . . . . ?
C2 C3 C4 C5 0.1(8) . . . . ?
Fe1 C3 C4 C5 -59.8(5) . . . . ?
C2 C3 C4 Fe1 59.9(5) . . . . ?
C3 C4 C5 C1 0.1(8) . . . . ?
Fe1 C4 C5 C1 -59.1(5) . . . . ?
C3 C4 C5 Fe1 59.3(5) . . . . ?
C2 C1 C5 C4 -0.3(8) . . . . ?
Fe1 C1 C5 C4 58.8(5) . . . . ?
Bi1 C1 C5 C4 176.7(5) . . . . ?
C2 C1 C5 Fe1 -59.1(5) . . . . ?
Bi1 C1 C5 Fe1 117.9(5) . . . . ?
C29 P1 C6 C10 -97.3(6) . . . . ?
C23 P1 C6 C10 159.9(6) . . . . ?
W1 P1 C6 C10 27.3(7) . . . . ?
C29 P1 C6 C7 76.5(6) . . . . ?
C23 P1 C6 C7 -26.3(7) . . . . ?
W1 P1 C6 C7 -158.9(5) . . . . ?
C29 P1 C6 Fe1 171.1(4) . . . . ?
C23 P1 C6 Fe1 68.3(5) . . . . ?
W1 P1 C6 Fe1 -64.2(5) . . . . ?
C10 C6 C7 C8 -0.7(8) . . . . ?
P1 C6 C7 C8 -175.3(5) . . . . ?
Fe1 C6 C7 C8 59.2(5) . . . . ?
C10 C6 C7 Fe1 -59.8(5) . . . . ?
P1 C6 C7 Fe1 125.5(6) . . . . ?
C6 C7 C8 C9 0.7(8) . . . . ?
Fe1 C7 C8 C9 59.7(5) . . . . ?
C6 C7 C8 Fe1 -58.9(5) . . . . ?
C7 C8 C9 C10 -0.5(8) . . . . ?
Fe1 C8 C9 C10 58.7(5) . . . . ?
C7 C8 C9 Fe1 -59.2(5) . . . . ?
C8 C9 C10 C6 0.1(8) . . . . ?
Fe1 C9 C10 C6 58.9(5) . . . . ?
C8 C9 C10 Fe1 -58.8(5) . . . . ?
C7 C6 C10 C9 0.4(8) . . . . ?
P1 C6 C10 C9 175.3(5) . . . . ?
Fe1 C6 C10 C9 -59.2(5) . . . . ?
C7 C6 C10 Fe1 59.6(4) . . . . ?
P1 C6 C10 Fe1 -125.4(5) . . . . ?
C16A C11A C12A C13A -4(3) . . . . ?
Bi1 C11A C12A C13A 176.0(12) . . . . ?
C11A C12A C13A C14A 2(2) . . . . ?
C12A C13A C14A C15A 1(2) . . . . ?
C13A C14A C15A C16A -2(3) . . . . ?
C12A C11A C16A C15A 4(4) . . . . ?
Bi1 C11A C16A C15A -176.3(15) . . . . ?
C14A C15A C16A C11A -1(3) . . . . ?
C16B C11B C12B C13B 6(5) . . . . ?
Bi1 C11B C12B C13B 176(2) . . . . ?
C11B C12B C13B C14B -3(5) . . . . ?
C12B C13B C14B C15B -1(4) . . . . ?
C13B C14B C15B C16B 2(4) . . . . ?
C12B C11B C16B C15B -5(5) . . . . ?
Bi1 C11B C16B C15B -175(2) . . . . ?
C14B C15B C16B C11B 1(5) . . . . ?
C22 C17 C18 C19 -1.1(15) . . . . ?
Bi1 C17 C18 C19 176.7(8) . . . . ?
C17 C18 C19 C20 1.4(17) . . . . ?
C18 C19 C20 C21 -0.1(17) . . . . ?
C19 C20 C21 C22 -1.4(15) . . . . ?
C18 C17 C22 C21 -0.4(13) . . . . ?
Bi1 C17 C22 C21 -178.2(6) . . . . ?
C20 C21 C22 C17 1.7(13) . . . . ?
C6 P1 C23 C28 -109.6(6) . . . . ?
C29 P1 C23 C28 146.8(6) . . . . ?
W1 P1 C23 C28 25.4(6) . . . . ?
C6 P1 C23 C24 68.6(6) . . . . ?
C29 P1 C23 C24 -35.1(6) . . . . ?
W1 P1 C23 C24 -156.4(5) . . . . ?
C28 C23 C24 C25 1.3(11) . . . . ?
P1 C23 C24 C25 -176.9(6) . . . . ?
C23 C24 C25 C26 -1.4(11) . . . . ?
C24 C25 C26 C27 0.7(12) . . . . ?
C25 C26 C27 C28 0.2(11) . . . . ?
C24 C23 C28 C27 -0.4(10) . . . . ?
P1 C23 C28 C27 177.8(5) . . . . ?
C26 C27 C28 C23 -0.3(11) . . . . ?
C6 P1 C29 C34 22.4(6) . . . . ?
C23 P1 C29 C34 126.1(6) . . . . ?
W1 P1 C29 C34 -108.6(5) . . . . ?
C6 P1 C29 C30 -162.0(5) . . . . ?
C23 P1 C29 C30 -58.3(6) . . . . ?
W1 P1 C29 C30 67.0(5) . . . . ?
C34 C29 C30 C31 -1.4(10) . . . . ?
P1 C29 C30 C31 -177.1(5) . . . . ?
C29 C30 C31 C32 1.6(10) . . . . ?
C30 C31 C32 C33 -0.8(11) . . . . ?
C31 C32 C33 C34 -0.1(12) . . . . ?
C32 C33 C34 C29 0.3(11) . . . . ?
C30 C29 C34 C33 0.5(10) . . . . ?
P1 C29 C34 C33 176.0(5) . . . . ?
